data_7229192
loop_
_publ_author_name
'Valdo, Ana Karoline Silva Medanha'
'Sarotti, Ariel Marcelo'
'Martins, Felipe Terra'

_publ_section_title
;
 Synthon trends according to acid strength and geometry in salts of
 N-heterocyclic bases
;
_journal_name_full CrystEngComm
_journal_paper_doi 10.1039/C7CE01490B
_journal_year 2017
_chemical_formula_sum 'C12 H12 Br2 N2'
_chemical_formula_weight 344.04
_space_group_crystal_system monoclinic
_space_group_IT_number 14
_space_group_name_Hall '-P 2ybc'
_space_group_name_H-M_alt 'P 1 21/c 1'
_symmetry_space_group_name_Hall '-P 2ybc'
_symmetry_space_group_name_H-M 'P 1 21/c 1'
_atom_sites_solution_hydrogens geom
_audit_creation_method SHELXL-2014/7
_audit_update_record
;
2017-08-14 deposited with the CCDC.
2017-09-18 downloaded from the CCDC.
;
_cell_angle_alpha 90
_cell_angle_beta 93.053(2)
_cell_angle_gamma 90
_cell_formula_units_Z 2
_cell_length_a 5.1052(8)
_cell_length_b 10.2491(15)
_cell_length_c 12.6953(18)
_cell_measurement_reflns_used 1210
_cell_measurement_temperature 296(2)
_cell_measurement_theta_max 25.08
_cell_measurement_theta_min 2.56
_cell_volume 663.32(17)
_computing_structure_refinement 'SHELXL-2014/7 (Sheldrick, 2014)'
_diffrn_ambient_temperature 296(2)
_diffrn_measured_fraction_theta_full 0.993
_diffrn_measured_fraction_theta_max 0.992
_diffrn_measurement_device_type 'Bruker APEX-II CCD'
_diffrn_measurement_method '\f and \w scans'
_diffrn_radiation_type MoK\a
_diffrn_radiation_wavelength 0.71073
_diffrn_reflns_av_R_equivalents 0.0441
_diffrn_reflns_av_unetI/netI 0.0509
_diffrn_reflns_Laue_measured_fraction_full 0.993
_diffrn_reflns_Laue_measured_fraction_max 0.992
_diffrn_reflns_limit_h_max 6
_diffrn_reflns_limit_h_min -6
_diffrn_reflns_limit_k_max 12
_diffrn_reflns_limit_k_min -10
_diffrn_reflns_limit_l_max 15
_diffrn_reflns_limit_l_min -12
_diffrn_reflns_number 2912
_diffrn_reflns_point_group_measured_fraction_full 0.993
_diffrn_reflns_point_group_measured_fraction_max 0.992
_diffrn_reflns_theta_full 25.242
_diffrn_reflns_theta_max 25.332
_diffrn_reflns_theta_min 2.555
_diffrn_source 'sealed tube'
_exptl_absorpt_coefficient_mu 6.086
_exptl_absorpt_correction_T_max 0.784
_exptl_absorpt_correction_T_min 0.646
_exptl_absorpt_correction_type multi-scan
_exptl_absorpt_process_details 'Blessing, R. H. (1995) Acta Cryst., A51, 33-38'
_exptl_crystal_colour colorless
_exptl_crystal_density_diffrn 1.722
_exptl_crystal_description plate
_exptl_crystal_F_000 336
_exptl_crystal_size_max 0.15
_exptl_crystal_size_mid 0.1
_exptl_crystal_size_min 0.04
_refine_diff_density_max 0.492
_refine_diff_density_min -0.542
_refine_diff_density_rms 0.107
_refine_ls_extinction_method none
_refine_ls_goodness_of_fit_ref 1.057
_refine_ls_hydrogen_treatment constr
_refine_ls_matrix_type full
_refine_ls_number_parameters 82
_refine_ls_number_reflns 1203
_refine_ls_number_restraints 0
_refine_ls_restrained_S_all 1.057
_refine_ls_R_factor_all 0.0444
_refine_ls_R_factor_gt 0.0367
_refine_ls_shift/su_max 0.001
_refine_ls_shift/su_mean 0.000
_refine_ls_structure_factor_coef Fsqd
_refine_ls_weighting_details 'w=1/[\s^2^(Fo^2^)+(0.0569P)^2^+0.0582P] where P=(Fo^2^+2Fc^2^)/3'
_refine_ls_weighting_scheme calc
_refine_ls_wR_factor_gt 0.0993
_refine_ls_wR_factor_ref 0.1050
_reflns_Friedel_coverage 0.000
_reflns_number_gt 1011
_reflns_number_total 1203
_reflns_threshold_expression 'I > 2\s(I)'
_cod_data_source_file c7ce01490b2.cif
_cod_data_source_block B1
_cod_database_code 7229192
_shelx_shelxl_version_number 2014/7
_shelx_space_group_comment
;
The symmetry employed for this shelxl refinement is uniquely defined
by the following loop, which should always be used as a source of
symmetry information in preference to the above space-group names.
They are only intended as comments.
;

loop_
_space_group_symop_operation_xyz
'x, y, z'
'-x, y+1/2, -z+1/2'
'-x, -y, -z'
'x, -y-1/2, z-1/2'

loop_
_atom_site_label
_atom_site_type_symbol
_atom_site_fract_x
_atom_site_fract_y
_atom_site_fract_z
_atom_site_U_iso_or_equiv
_atom_site_adp_type
_atom_site_occupancy
_atom_site_site_symmetry_order
_atom_site_calc_flag
_atom_site_refinement_flags_posn
_atom_site_refinement_flags_adp
_atom_site_refinement_flags_occupancy
Br1 Br 0.58118(8) 0.48806(4) 0.67782(3) 0.0556(2) Uani 1 1 d . . .
N1 N 0.1457(6) 0.3098(3) 0.5617(3) 0.0539(9) Uani 1 1 d . . .
H1N H 0.2660 0.3678 0.5720 0.065 Uiso 1 1 calc R U .
C4 C -0.0886(8) 0.1360(4) 0.6247(3) 0.0598(11) Uani 1 1 d . . .
H4 H -0.1211 0.0786 0.6792 0.072 Uiso 1 1 calc R U .
C3 C -0.2325(7) 0.1270(4) 0.5303(4) 0.0566(11) Uani 1 1 d . . .
C1 C 0.0114(9) 0.3054(5) 0.4688(4) 0.0685(13) Uani 1 1 d . . .
H1 H 0.0484 0.3639 0.4156 0.082 Uiso 1 1 calc R U .
C2 C -0.1813(9) 0.2139(5) 0.4525(4) 0.0705(13) Uani 1 1 d . . .
H2 H -0.2778 0.2109 0.3884 0.085 Uiso 1 1 calc R U .
C5 C 0.0987(8) 0.2273(4) 0.6383(4) 0.0577(10) Uani 1 1 d . . .
H5 H 0.1961 0.2325 0.7022 0.069 Uiso 1 1 calc R U .
C6 C -0.4265(16) 0.0163(8) 0.5417(7) 0.0406(14) Uani 0.6 1 d . . P
H6 H -0.3804 -0.0057 0.6113 0.049 Uiso 0.6 1 calc R U P
C6A C -0.443(3) 0.0448(10) 0.4706(12) 0.0406(19) Uani 0.4 1 d . . P
H6A H -0.4315 0.0783 0.4029 0.049 Uiso 0.4 1 calc R U P

loop_
_atom_site_aniso_label
_atom_site_aniso_U_11
_atom_site_aniso_U_22
_atom_site_aniso_U_33
_atom_site_aniso_U_23
_atom_site_aniso_U_13
_atom_site_aniso_U_12
Br1 0.0523(3) 0.0618(3) 0.0527(3) -0.01231(16) 0.0011(2) -0.02010(17)
N1 0.0373(16) 0.0412(17) 0.083(3) -0.0127(17) 0.0011(17) -0.0133(14)
C4 0.065(3) 0.042(2) 0.074(3) 0.010(2) 0.018(2) -0.0043(19)
C3 0.0349(19) 0.041(2) 0.095(3) -0.015(2) 0.015(2) -0.0075(16)
C1 0.073(3) 0.071(3) 0.062(3) 0.015(2) 0.010(2) -0.013(2)
C2 0.066(3) 0.078(3) 0.064(3) -0.017(2) -0.020(2) -0.008(2)
C5 0.057(2) 0.054(2) 0.062(3) -0.006(2) -0.008(2) 0.0033(19)
C6 0.038(4) 0.043(4) 0.041(5) 0.000(4) 0.009(3) -0.007(3)
C6A 0.044(6) 0.042(6) 0.037(7) 0.004(5) 0.012(5) -0.006(6)

loop_
_atom_type_symbol
_atom_type_description
_atom_type_scat_dispersion_real
_atom_type_scat_dispersion_imag
_atom_type_scat_source
C C 0.0033 0.0016 'International Tables Vol C Tables 4.2.6.8 and 6.1.1.4'
H H 0.0000 0.0000 'International Tables Vol C Tables 4.2.6.8 and 6.1.1.4'
N N 0.0061 0.0033 'International Tables Vol C Tables 4.2.6.8 and 6.1.1.4'
Br Br -0.2901 2.4595 'International Tables Vol C Tables 4.2.6.8 and 6.1.1.4'
O O 0.0106 0.0060 'International Tables Vol C Tables 4.2.6.8 and 6.1.1.4'

loop_
_geom_angle_atom_site_label_1
_geom_angle_atom_site_label_2
_geom_angle_atom_site_label_3
_geom_angle
_geom_angle_site_symmetry_1
C5 N1 C1 121.7(3) .
C5 N1 H1N 119.2 .
C1 N1 H1N 119.2 .
C5 C4 C3 120.2(4) .
C5 C4 H4 119.9 .
C3 C4 H4 119.9 .
C2 C3 C4 118.2(4) .
C2 C3 C6 135.0(5) .
C4 C3 C6 106.7(5) .
C2 C3 C6A 99.1(6) .
C4 C3 C6A 142.7(6) .
N1 C1 C2 119.3(4) .
N1 C1 H1 120.4 .
C2 C1 H1 120.4 .
C3 C2 C1 120.2(4) .
C3 C2 H2 119.9 .
C1 C2 H2 119.9 .
N1 C5 C4 120.5(4) .
N1 C5 H5 119.7 .
C4 C5 H5 119.7 .
C6A C6 C3 164.0(17) 3_456
C6A C6 H6 98.0 3_456
C3 C6 H6 98.0 .
C6 C6A C3 159.7(17) 3_456
C6 C6A H6A 100.1 3_456
C3 C6A H6A 100.1 .

loop_
_geom_bond_atom_site_label_1
_geom_bond_atom_site_label_2
_geom_bond_distance
_geom_bond_site_symmetry_2
N1 C5 1.320(5) .
N1 C1 1.333(5) .
N1 H1N 0.8600 .
C4 C5 1.343(5) .
C4 C3 1.375(6) .
C4 H4 0.9300 .
C3 C2 1.365(6) .
C3 C6 1.518(11) .
C3 C6A 1.534(17) .
C1 C2 1.366(6) .
C1 H1 0.9300 .
C2 H2 0.9300 .
C5 H5 0.9300 .
C6 C6A 0.921(10) 3_456
C6 H6 0.9300 .
C6A C6 0.921(10) 3_456
C6A H6A 0.9300 .

loop_
_geom_torsion_atom_site_label_1
_geom_torsion_atom_site_label_2
_geom_torsion_atom_site_label_3
_geom_torsion_atom_site_label_4
_geom_torsion
_geom_torsion_site_symmetry_4
C5 C4 C3 C2 -0.8(6) .
C5 C4 C3 C6 -179.4(4) .
C5 C4 C3 C6A 175.2(7) .
C5 N1 C1 C2 0.5(6) .
C4 C3 C2 C1 1.0(7) .
C6 C3 C2 C1 179.1(5) .
C6A C3 C2 C1 -176.5(6) .
N1 C1 C2 C3 -0.9(7) .
C1 N1 C5 C4 -0.3(6) .
C3 C4 C5 N1 0.4(6) .
C2 C3 C6 C6A 3(3) 3_456
C4 C3 C6 C6A -179(3) 3_456
C6A C3 C6 C6A -4(3) 3_456
C2 C3 C6A C6 -171(3) 3_456
C4 C3 C6A C6 12(3) 3_456
C6 C3 C6A C6 3(3) 3_456
